data_2225632
loop_
_publ_author_name
'Mohd Lair, Nooraziah'
'Khaledi, Hamid'
'Mohd Ali, Hapipah'
'Puteh, Rustam'

_publ_section_title
;
 Bis[\m-4-hydroxy-<i>N</i>'-(4-methoxy-2-oxidobenzylidene)benzohydrazidato]bis[pyridinecopper(II)]
;
_journal_coeditor_code OM2326
_journal_issue 4
_journal_name_full 'Acta Crystallographica Section E'
_journal_page_first m470
_journal_paper_doi 10.1107/S1600536810011323
_journal_volume 66
_journal_year 2010
_chemical_formula_iupac '[Cu2 (C15 H12 N2 O4)2 (C6 H5 N)2]'
_chemical_formula_moiety 'C40 H34 Cu2 N6 O8'
_chemical_formula_sum 'C40 H34 Cu2 N6 O8'
_chemical_formula_weight 853.83
_chemical_name_systematic
;
Bis[\m-4-hydroxy-<i>N</i>'-(4-methoxy-2-
oxidobenzylidene)benzohydrazidato]bis[pyridinecopper(II)]
;
_space_group_IT_number 14
_symmetry_cell_setting monoclinic
_symmetry_space_group_name_Hall '-P 2yn'
_symmetry_space_group_name_H-M 'P 1 21/n 1'
_atom_sites_solution_hydrogens geom
_atom_sites_solution_primary direct
_atom_sites_solution_secondary difmap
_audit_creation_method SHELXL-97
_cell_angle_alpha 90.00
_cell_angle_beta 94.7750(10)
_cell_angle_gamma 90.00
_cell_formula_units_Z 2
_cell_length_a 13.3666(3)
_cell_length_b 7.9402(2)
_cell_length_c 16.7229(3)
_cell_measurement_reflns_used 4307
_cell_measurement_temperature 100(2)
_cell_measurement_theta_max 30.18
_cell_measurement_theta_min 2.84
_cell_volume 1768.70(7)
_computing_cell_refinement 'SAINT (Bruker, 2007)'
_computing_data_collection 'APEX2 (Bruker, 2007)'
_computing_data_reduction 'SAINT (Bruker, 2007)'
_computing_molecular_graphics 'X-SEED (Barbour, 2001)'
_computing_publication_material 'publCIF (Westrip, 2010)'
_computing_structure_refinement 'SHELXL97 (Sheldrick, 2008)'
_computing_structure_solution 'SHELXS97 (Sheldrick, 2008)'
_diffrn_ambient_temperature 100(2)
_diffrn_measured_fraction_theta_full 0.991
_diffrn_measured_fraction_theta_max 0.991
_diffrn_measurement_device_type 'Bruker SMART APEXII'
_diffrn_measurement_method '\f and \w'
_diffrn_radiation_monochromator graphite
_diffrn_radiation_source 'fine-focus sealed tube'
_diffrn_radiation_type MoK\a
_diffrn_radiation_wavelength 0.71073
_diffrn_reflns_av_R_equivalents 0.0208
_diffrn_reflns_av_sigmaI/netI 0.0264
_diffrn_reflns_limit_h_max 17
_diffrn_reflns_limit_h_min -17
_diffrn_reflns_limit_k_max 10
_diffrn_reflns_limit_k_min -7
_diffrn_reflns_limit_l_max 21
_diffrn_reflns_limit_l_min -21
_diffrn_reflns_number 10121
_diffrn_reflns_theta_full 27.50
_diffrn_reflns_theta_max 27.50
_diffrn_reflns_theta_min 2.04
_exptl_absorpt_coefficient_mu 1.269
_exptl_absorpt_correction_T_max 0.9912
_exptl_absorpt_correction_T_min 0.7339
_exptl_absorpt_correction_type multi-scan
_exptl_absorpt_process_details '(SADABS; Sheldrick, 1996)'
_exptl_crystal_colour 'pale green'
_exptl_crystal_density_diffrn 1.603
_exptl_crystal_density_method 'not measured'
_exptl_crystal_description lath
_exptl_crystal_F_000 876
_exptl_crystal_size_max 0.26
_exptl_crystal_size_mid 0.12
_exptl_crystal_size_min 0.01
_refine_diff_density_max 0.409
_refine_diff_density_min -0.260
_refine_ls_extinction_method none
_refine_ls_goodness_of_fit_ref 1.010
_refine_ls_hydrogen_treatment mixed
_refine_ls_matrix_type full
_refine_ls_number_parameters 257
_refine_ls_number_reflns 4035
_refine_ls_number_restraints 1
_refine_ls_restrained_S_all 1.010
_refine_ls_R_factor_all 0.0381
_refine_ls_R_factor_gt 0.0295
_refine_ls_shift/su_max 0.001
_refine_ls_shift/su_mean 0.000
_refine_ls_structure_factor_coef Fsqd
_refine_ls_weighting_details 'calc w=1/[\s^2^(Fo^2^)+(0.0332P)^2^+1.6174P] where P=(Fo^2^+2Fc^2^)/3'
_refine_ls_weighting_scheme calc
_refine_ls_wR_factor_gt 0.0708
_refine_ls_wR_factor_ref 0.0750
_reflns_number_gt 3473
_reflns_number_total 4035
_reflns_threshold_expression I>2\s(I)
_cod_data_source_file om2326.cif
_cod_data_source_block I
_cod_depositor_comments
;
The following automatic conversions were performed:
'_symmetry_cell_setting' value 'Monoclinic' changed to 'monoclinic'
according to '/home/saulius/struct/CIF-dictionaries/cif_core.dic'
dictionary named 'cif_core.dic' version 2.4.1 from 2010-06-29.

Automatic conversion script
Id: cif_fix_enum 1527 2010-12-29 10:47:43Z saulius 
;
_cod_original_sg_symbol_H-M 'P 21/n'
_cod_database_code 2225632
_cod_database_fobs_code 2225632

loop_
_symmetry_equiv_pos_as_xyz
'x, y, z'
'-x+1/2, y+1/2, -z+1/2'
'-x, -y, -z'
'x-1/2, -y-1/2, z-1/2'

loop_
_atom_site_type_symbol
_atom_site_label
_atom_site_fract_x
_atom_site_fract_y
_atom_site_fract_z
_atom_site_U_iso_or_equiv
_atom_site_adp_type
_atom_site_calc_flag
_atom_site_refinement_flags
_atom_site_occupancy
_atom_site_disorder_assembly
_atom_site_disorder_group
Cu Cu1 0.511594(16) 0.77247(3) -0.003528(13) 0.01666(8) Uani d . 1 . .
O O1 0.36136(10) 1.26026(19) 0.39906(8) 0.0223(3) Uani d D 1 . .
H H1 0.3017(9) 1.277(3) 0.4068(15) 0.033 Uiso d D 1 . .
O O2 0.49690(10) 0.92300(18) 0.08564(8) 0.0189(3) Uani d . 1 . .
O O3 0.51275(10) 0.62681(19) -0.09181(8) 0.0231(3) Uani d . 1 . .
O O4 0.39119(10) 0.28970(18) -0.31267(8) 0.0226(3) Uani d . 1 . .
N N1 0.33448(12) 0.8237(2) 0.07305(9) 0.0165(3) Uani d . 1 . .
N N2 0.37010(11) 0.74438(19) 0.00604(9) 0.0159(3) Uani d . 1 . .
N N3 0.66146(12) 0.7893(2) 0.00376(9) 0.0169(3) Uani d . 1 . .
C C1 0.36838(14) 1.1762(2) 0.32891(11) 0.0178(4) Uani d . 1 . .
C C2 0.28481(14) 1.1087(2) 0.28451(11) 0.0191(4) Uani d . 1 . .
H H2 0.2200 1.1206 0.3032 0.023 Uiso calc R 1 . .
C C3 0.29600(14) 1.0246(2) 0.21334(11) 0.0178(4) Uani d . 1 . .
H H3 0.2385 0.9800 0.1834 0.021 Uiso calc R 1 . .
C C4 0.39081(14) 1.0044(2) 0.18485(11) 0.0166(4) Uani d . 1 . .
C C5 0.47366(14) 1.0747(3) 0.22963(11) 0.0207(4) Uani d . 1 . .
H H5 0.5385 1.0642 0.2108 0.025 Uiso calc R 1 . .
C C6 0.46282(14) 1.1589(3) 0.30079(11) 0.0213(4) Uani d . 1 . .
H H6 0.5200 1.2051 0.3305 0.026 Uiso calc R 1 . .
C C7 0.40775(14) 0.9119(2) 0.11040(10) 0.0165(4) Uani d . 1 . .
C C8 0.30712(14) 0.6628(2) -0.04221(11) 0.0171(4) Uani d . 1 . .
H H8 0.2384 0.6637 -0.0316 0.021 Uiso calc R 1 . .
C C9 0.33470(14) 0.5707(2) -0.11095(11) 0.0168(4) Uani d . 1 . .
C C10 0.25867(14) 0.4850(2) -0.15879(11) 0.0192(4) Uani d . 1 . .
H H10 0.1914 0.4927 -0.1448 0.023 Uiso calc R 1 . .
C C11 0.27833(14) 0.3915(3) -0.22433(11) 0.0206(4) Uani d . 1 . .
H H11 0.2258 0.3346 -0.2552 0.025 Uiso calc R 1 . .
C C12 0.37823(14) 0.3815(2) -0.24505(11) 0.0188(4) Uani d . 1 . .
C C13 0.45461(14) 0.4615(3) -0.20009(11) 0.0197(4) Uani d . 1 . .
H H13 0.5214 0.4524 -0.2151 0.024 Uiso calc R 1 . .
C C14 0.43541(14) 0.5572(2) -0.13177(11) 0.0182(4) Uani d . 1 . .
C C15 0.48858(15) 0.2908(3) -0.34204(12) 0.0251(4) Uani d . 1 . .
H H15A 0.5092 0.4073 -0.3509 0.038 Uiso calc R 1 . .
H H15B 0.4865 0.2286 -0.3928 0.038 Uiso calc R 1 . .
H H15C 0.5368 0.2373 -0.3026 0.038 Uiso calc R 1 . .
C C16 0.71550(15) 0.7054(3) -0.04781(11) 0.0201(4) Uani d . 1 . .
H H16 0.6810 0.6402 -0.0890 0.024 Uiso calc R 1 . .
C C17 0.81867(15) 0.7103(3) -0.04325(12) 0.0239(4) Uani d . 1 . .
H H17 0.8543 0.6481 -0.0803 0.029 Uiso calc R 1 . .
C C18 0.87010(15) 0.8063(3) 0.01561(12) 0.0249(4) Uani d . 1 . .
H H18 0.9413 0.8124 0.0196 0.030 Uiso calc R 1 . .
C C19 0.81467(15) 0.8934(3) 0.06856(12) 0.0249(4) Uani d . 1 . .
H H19 0.8475 0.9612 0.1095 0.030 Uiso calc R 1 . .
C C20 0.71148(15) 0.8808(3) 0.06130(11) 0.0207(4) Uani d . 1 . .
H H20 0.6744 0.9394 0.0986 0.025 Uiso calc R 1 . .

loop_
_atom_site_aniso_label
_atom_site_aniso_U_11
_atom_site_aniso_U_22
_atom_site_aniso_U_33
_atom_site_aniso_U_12
_atom_site_aniso_U_13
_atom_site_aniso_U_23
Cu1 0.01512(12) 0.01935(13) 0.01608(12) 0.00010(9) 0.00468(8) -0.00223(9)
O1 0.0198(7) 0.0291(8) 0.0184(7) 0.0027(6) 0.0046(5) -0.0057(6)
O2 0.0171(6) 0.0236(7) 0.0171(6) -0.0008(6) 0.0066(5) -0.0034(6)
O3 0.0162(6) 0.0304(8) 0.0231(7) -0.0017(6) 0.0048(5) -0.0092(6)
O4 0.0235(7) 0.0255(8) 0.0196(7) -0.0019(6) 0.0061(5) -0.0054(6)
N1 0.0192(7) 0.0173(8) 0.0139(7) 0.0010(6) 0.0069(6) 0.0004(6)
N2 0.0175(7) 0.0155(8) 0.0154(7) 0.0010(6) 0.0063(6) 0.0004(6)
N3 0.0175(7) 0.0172(8) 0.0162(7) 0.0013(6) 0.0031(6) 0.0023(6)
C1 0.0223(9) 0.0170(9) 0.0147(8) 0.0032(7) 0.0045(7) 0.0009(7)
C2 0.0159(9) 0.0220(10) 0.0204(9) 0.0018(7) 0.0068(7) -0.0001(8)
C3 0.0176(9) 0.0166(10) 0.0195(9) -0.0011(7) 0.0029(7) -0.0005(7)
C4 0.0194(9) 0.0156(9) 0.0154(8) 0.0015(7) 0.0041(7) 0.0024(7)
C5 0.0169(9) 0.0262(11) 0.0196(9) 0.0003(8) 0.0051(7) 0.0005(8)
C6 0.0175(9) 0.0262(11) 0.0202(9) -0.0003(8) 0.0015(7) -0.0016(8)
C7 0.0196(9) 0.0158(10) 0.0147(8) 0.0019(7) 0.0055(7) 0.0043(7)
C8 0.0176(9) 0.0153(9) 0.0192(9) -0.0003(7) 0.0064(7) 0.0034(7)
C9 0.0201(9) 0.0141(9) 0.0165(8) -0.0002(7) 0.0038(7) 0.0018(7)
C10 0.0167(9) 0.0196(10) 0.0219(9) -0.0007(7) 0.0059(7) 0.0022(8)
C11 0.0202(9) 0.0212(10) 0.0202(9) -0.0032(8) 0.0015(7) -0.0002(8)
C12 0.0248(10) 0.0155(9) 0.0166(9) 0.0006(7) 0.0054(7) 0.0010(7)
C13 0.0169(9) 0.0217(10) 0.0213(9) 0.0006(7) 0.0058(7) -0.0014(8)
C14 0.0204(9) 0.0164(9) 0.0182(9) 0.0001(7) 0.0042(7) 0.0013(7)
C15 0.0250(10) 0.0289(11) 0.0224(10) 0.0032(9) 0.0084(8) -0.0036(9)
C16 0.0221(9) 0.0211(10) 0.0176(9) -0.0010(8) 0.0048(7) -0.0016(8)
C17 0.0206(9) 0.0296(11) 0.0225(9) 0.0012(8) 0.0074(8) -0.0028(8)
C18 0.0184(9) 0.0343(12) 0.0221(9) -0.0018(9) 0.0027(7) 0.0000(9)
C19 0.0231(10) 0.0305(12) 0.0209(9) -0.0016(9) 0.0006(8) -0.0048(8)
C20 0.0222(9) 0.0219(10) 0.0184(9) 0.0018(8) 0.0043(7) -0.0005(8)

loop_
_atom_type_symbol
_atom_type_description
_atom_type_scat_dispersion_real
_atom_type_scat_dispersion_imag
_atom_type_scat_source
C C 0.0033 0.0016 'International Tables Vol C Tables 4.2.6.8 and 6.1.1.4'
H H 0.0000 0.0000 'International Tables Vol C Tables 4.2.6.8 and 6.1.1.4'
N N 0.0061 0.0033 'International Tables Vol C Tables 4.2.6.8 and 6.1.1.4'
O O 0.0106 0.0060 'International Tables Vol C Tables 4.2.6.8 and 6.1.1.4'
Cu Cu 0.3201 1.2651 'International Tables Vol C Tables 4.2.6.8 and 6.1.1.4'

loop_
_geom_angle_atom_site_label_1
_geom_angle_atom_site_label_2
_geom_angle_atom_site_label_3
_geom_angle_site_symmetry_1
_geom_angle_site_symmetry_3
_geom_angle
_geom_angle_publ_flag
O3 Cu1 N2 . . 93.82(6) ?
O3 Cu1 O2 . . 174.65(6) ?
N2 Cu1 O2 . . 81.02(6) ?
O3 Cu1 N3 . . 90.87(6) ?
N2 Cu1 N3 . . 171.29(6) ?
O2 Cu1 N3 . . 94.43(6) ?
O3 Cu1 O2 . 3_675 98.64(5) ?
N2 Cu1 O2 . 3_675 98.16(5) ?
O2 Cu1 O2 . 3_675 80.83(5) ?
N3 Cu1 O2 . 3_675 88.37(5) ?
C1 O1 H1 . . 110.6(18) ?
C7 O2 Cu1 . . 111.04(12) ?
C14 O3 Cu1 . . 127.26(12) ?
C12 O4 C15 . . 117.55(15) ?
C7 N1 N2 . . 109.19(14) ?
C8 N2 N1 . . 118.52(15) ?
C8 N2 Cu1 . . 126.91(13) ?
N1 N2 Cu1 . . 114.57(11) ?
C20 N3 C16 . . 117.79(17) ?
C20 N3 Cu1 . . 121.15(13) ?
C16 N3 Cu1 . . 121.04(13) ?
O1 C1 C6 . . 118.04(17) ?
O1 C1 C2 . . 122.52(16) ?
C6 C1 C2 . . 119.43(17) ?
C3 C2 C1 . . 120.25(17) ?
C3 C2 H2 . . 119.9 ?
C1 C2 H2 . . 119.9 ?
C2 C3 C4 . . 120.92(17) ?
C2 C3 H3 . . 119.5 ?
C4 C3 H3 . . 119.5 ?
C3 C4 C5 . . 118.07(17) ?
C3 C4 C7 . . 123.35(17) ?
C5 C4 C7 . . 118.58(16) ?
C6 C5 C4 . . 121.20(17) ?
C6 C5 H5 . . 119.4 ?
C4 C5 H5 . . 119.4 ?
C5 C6 C1 . . 120.12(18) ?
C5 C6 H6 . . 119.9 ?
C1 C6 H6 . . 119.9 ?
O2 C7 N1 . . 123.45(16) ?
O2 C7 C4 . . 116.35(16) ?
N1 C7 C4 . . 120.20(16) ?
N2 C8 C9 . . 123.94(17) ?
N2 C8 H8 . . 118.0 ?
C9 C8 H8 . . 118.0 ?
C10 C9 C14 . . 118.39(17) ?
C10 C9 C8 . . 118.51(16) ?
C14 C9 C8 . . 123.06(17) ?
C11 C10 C9 . . 122.52(17) ?
C11 C10 H10 . . 118.7 ?
C9 C10 H10 . . 118.7 ?
C10 C11 C12 . . 118.48(18) ?
C10 C11 H11 . . 120.8 ?
C12 C11 H11 . . 120.8 ?
O4 C12 C13 . . 124.03(17) ?
O4 C12 C11 . . 114.89(17) ?
C13 C12 C11 . . 121.07(17) ?
C12 C13 C14 . . 120.99(17) ?
C12 C13 H13 . . 119.5 ?
C14 C13 H13 . . 119.5 ?
O3 C14 C13 . . 116.87(16) ?
O3 C14 C9 . . 124.60(17) ?
C13 C14 C9 . . 118.53(17) ?
O4 C15 H15A . . 109.5 ?
O4 C15 H15B . . 109.5 ?
H15A C15 H15B . . 109.5 ?
O4 C15 H15C . . 109.5 ?
H15A C15 H15C . . 109.5 ?
H15B C15 H15C . . 109.5 ?
N3 C16 C17 . . 122.65(18) ?
N3 C16 H16 . . 118.7 ?
C17 C16 H16 . . 118.7 ?
C16 C17 C18 . . 119.48(18) ?
C16 C17 H17 . . 120.3 ?
C18 C17 H17 . . 120.3 ?
C17 C18 C19 . . 118.02(19) ?
C17 C18 H18 . . 121.0 ?
C19 C18 H18 . . 121.0 ?
C20 C19 C18 . . 119.46(19) ?
C20 C19 H19 . . 120.3 ?
C18 C19 H19 . . 120.3 ?
N3 C20 C19 . . 122.60(18) ?
N3 C20 H20 . . 118.7 ?
C19 C20 H20 . . 118.7 ?

loop_
_geom_bond_atom_site_label_1
_geom_bond_atom_site_label_2
_geom_bond_site_symmetry_2
_geom_bond_distance
_geom_bond_publ_flag
Cu1 O3 . 1.8765(14) ?
Cu1 N2 . 1.9242(15) ?
Cu1 O2 . 1.9338(13) ?
Cu1 N3 . 2.0012(16) ?
Cu1 O2 3_675 2.7784(14) ?
O1 C1 . 1.360(2) ?
O1 H1 . 0.830(10) ?
O2 C7 . 1.297(2) ?
O3 C14 . 1.306(2) ?
O4 C12 . 1.368(2) ?
O4 C15 . 1.429(2) ?
N1 C7 . 1.318(2) ?
N1 N2 . 1.403(2) ?
N2 C8 . 1.291(2) ?
N3 C20 . 1.340(2) ?
N3 C16 . 1.346(2) ?
C1 C6 . 1.390(3) ?
C1 C2 . 1.396(3) ?
C2 C3 . 1.384(3) ?
C2 H2 . 0.9500 ?
C3 C4 . 1.400(3) ?
C3 H3 . 0.9500 ?
C4 C5 . 1.400(3) ?
C4 C7 . 1.479(2) ?
C5 C6 . 1.383(3) ?
C5 H5 . 0.9500 ?
C6 H6 . 0.9500 ?
C8 C9 . 1.436(3) ?
C8 H8 . 0.9500 ?
C9 C10 . 1.414(3) ?
C9 C14 . 1.422(3) ?
C10 C11 . 1.367(3) ?
C10 H10 . 0.9500 ?
C11 C12 . 1.409(3) ?
C11 H11 . 0.9500 ?
C12 C13 . 1.372(3) ?
C13 C14 . 1.413(3) ?
C13 H13 . 0.9500 ?
C15 H15A . 0.9800 ?
C15 H15B . 0.9800 ?
C15 H15C . 0.9800 ?
C16 C17 . 1.375(3) ?
C16 H16 . 0.9500 ?
C17 C18 . 1.382(3) ?
C17 H17 . 0.9500 ?
C18 C19 . 1.386(3) ?
C18 H18 . 0.9500 ?
C19 C20 . 1.378(3) ?
C19 H19 . 0.9500 ?
C20 H20 . 0.9500 ?

loop_
_geom_hbond_atom_site_label_D
_geom_hbond_atom_site_label_H
_geom_hbond_atom_site_label_A
_geom_hbond_site_symmetry_A
_geom_hbond_distance_DH
_geom_hbond_distance_HA
_geom_hbond_distance_DA
_geom_hbond_angle_DHA
O1 H1 N1 2 0.830(10) 1.914(10) 2.743(2) 178(3)
